data_7717986
loop_
_publ_author_name
'Sugiyama, Haruki'
'Arita, Atsuko'
'Sekine, Akiko'
'Uekusa, Hidehiro'

_publ_section_title
;
 Triple-chromic (photo-, thermo-, and mechano-chromic) metal complexes
 containing <i>N</i>-salicylideneaminopyridine ligands.
;
_journal_issue 14
_journal_name_full 'Dalton transactions (Cambridge, England : 2003)'
_journal_page_first 5668
_journal_page_last 5674
_journal_paper_doi 10.1039/d4dt01755b
_journal_volume 54
_journal_year 2025
_chemical_formula_moiety 'C82 H104 N10 Ni O4 S2'
_chemical_formula_sum 'C82 H104 N10 Ni O4 S2'
_chemical_formula_weight 1416.58
_space_group_crystal_system monoclinic
_space_group_IT_number 15
_space_group_name_Hall '-C 2yc'
_space_group_name_H-M_alt 'C 1 2/c 1'
_atom_sites_solution_hydrogens geom
_audit_creation_date 2024-09-19
_audit_creation_method
;
Olex2 1.5
(compiled 2023.08.24 svn.re1ec1418 for OlexSys, GUI svn.r6817)
;
_audit_update_record
;
2024-09-19 deposited with the CCDC.	2025-02-06 downloaded from the CCDC.
;
_cell_angle_alpha 90
_cell_angle_beta 95.1466(8)
_cell_angle_gamma 90
_cell_formula_units_Z 4
_cell_length_a 39.1141(7)
_cell_length_b 16.0970(3)
_cell_length_c 12.9490(2)
_cell_measurement_reflns_used 21887
_cell_measurement_temperature 93(2)
_cell_measurement_theta_max 68.16
_cell_measurement_theta_min 2.97
_cell_volume 8120.1(2)
_computing_cell_refinement 'PROCESS-AUTO (Rigaku, 1998)'
_computing_data_collection 'PROCESS-AUTO (Rigaku, 1998)'
_computing_data_reduction 'PROCESS-AUTO (Rigaku, 1998)'
_computing_molecular_graphics 'Olex2 1.5 (Dolomanov et al., 2009)'
_computing_publication_material 'Olex2 1.5 (Dolomanov et al., 2009)'
_computing_structure_refinement 'SHELXL 2019/3 (Sheldrick, 2015)'
_computing_structure_solution 'SHELXT  (Sheldrick, 2015)'
_diffrn_ambient_temperature 93.15
_diffrn_measured_fraction_theta_full 0.995
_diffrn_measured_fraction_theta_max 0.994
_diffrn_measurement_device_type 'RIGAKU R-AXIS RAPID-II IP Area Detector'
_diffrn_measurement_method '\w scans'
_diffrn_radiation_type CuK\a
_diffrn_radiation_wavelength 1.54186
_diffrn_reflns_av_R_equivalents 0.0696
_diffrn_reflns_av_unetI/netI 0.0718
_diffrn_reflns_Laue_measured_fraction_full 0.995
_diffrn_reflns_Laue_measured_fraction_max 0.994
_diffrn_reflns_limit_h_max 47
_diffrn_reflns_limit_h_min -46
_diffrn_reflns_limit_k_max 16
_diffrn_reflns_limit_k_min -19
_diffrn_reflns_limit_l_max 15
_diffrn_reflns_limit_l_min -15
_diffrn_reflns_number 37109
_diffrn_reflns_point_group_measured_fraction_full 0.995
_diffrn_reflns_point_group_measured_fraction_max 0.994
_diffrn_reflns_theta_full 67.686
_diffrn_reflns_theta_max 68.215
_diffrn_reflns_theta_min 2.970
_exptl_absorpt_coefficient_mu 1.236
_exptl_absorpt_correction_T_max 0.975
_exptl_absorpt_correction_T_min 0.706
_exptl_absorpt_correction_type multi-scan
_exptl_absorpt_process_details 'Absorption was corrected by ABSCOR'
_exptl_crystal_colour pink
_exptl_crystal_colour_primary pink
_exptl_crystal_density_diffrn 1.159
_exptl_crystal_description plate
_exptl_crystal_F_000 3032
_exptl_crystal_size_max 0.221
_exptl_crystal_size_mid 0.1
_exptl_crystal_size_min 0.021
_refine_diff_density_max 0.816
_refine_diff_density_min -0.614
_refine_diff_density_rms 0.067
_refine_ls_extinction_method none
_refine_ls_goodness_of_fit_ref 1.077
_refine_ls_hydrogen_treatment constr
_refine_ls_matrix_type full
_refine_ls_number_parameters 459
_refine_ls_number_reflns 7390
_refine_ls_number_restraints 3
_refine_ls_restrained_S_all 1.078
_refine_ls_R_factor_all 0.0789
_refine_ls_R_factor_gt 0.0629
_refine_ls_shift/su_max 0.000
_refine_ls_shift/su_mean 0.000
_refine_ls_structure_factor_coef Fsqd
_refine_ls_weighting_details 'w=1/[\s^2^(Fo^2^)+(0.0844P)^2^] where P=(Fo^2^+2Fc^2^)/3'
_refine_ls_weighting_scheme calc
_refine_ls_wR_factor_gt 0.1610
_refine_ls_wR_factor_ref 0.1702
_reflns_Friedel_coverage 0.000
_reflns_number_gt 5127
_reflns_number_total 7390
_reflns_threshold_expression 'I > 2\s(I)'
_cod_data_source_file d4dt01755b2.cif
_cod_data_source_block ni1_lt
_cod_depositor_comments 'Adding full bibliography for 7717985--7717988.cif.'
_cod_database_code 7717986
_shelx_shelxl_version_number 2019/3
_shelx_space_group_comment
;
The symmetry employed for this shelxl refinement is uniquely defined
by the following loop, which should always be used as a source of
symmetry information in preference to the above space-group names.
They are only intended as comments.
;
_shelx_estimated_absorpt_t_max 0.975
_shelx_estimated_absorpt_t_min 0.772
_olex2_refinement_description
;
1. Fixed Uiso
 At 1.2 times of:
  All C(H) groups
 At 1.5 times of:
  All C(H,H,H) groups, All O(H) groups
2. Rigid bond restraints
 C28, N3, C27
 with sigma for 1-2 distances of 0.003 and sigma for 1-3 distances of 0.003
3.a Aromatic/amide H refined with riding coordinates:
 C4(H4), C6(H6), C8(H8), C10(H10), C11(H11), C12(H12), C13(H13), C24(H24),
 C26(H26), C28(H28), C30(H30), C31(H31), C32(H32), C33(H33)
3.b Tetrahedral OH refined with riding coordinates:
 O1(H1), O2(H2)
3.c Idealised Me refined as rotating group:
 C15(H15A,H15B,H15C), C16(H16A,H16B,H16C), C17(H17A,H17B,H17C), C19(H19A,H19B,
 H19C), C20(H20A,H20B,H20C), C21(H21A,H21B,H21C), C35(H35A,H35B,H35C), C36(H36A,
 H36B,H36C), C37(H37A,H37B,H37C), C39(H39A,H39B,H39C), C40(H40A,H40B,H40C),
 C41(H41A,H41B,H41C)
;
_olex2_submission_special_instructions 'No special instructions were received'

loop_
_space_group_symop_operation_xyz
'x, y, z'
'-x, y, -z+1/2'
'x+1/2, y+1/2, z'
'-x+1/2, y+1/2, -z+1/2'
'-x, -y, -z'
'x, -y, z-1/2'
'-x+1/2, -y+1/2, -z'
'x+1/2, -y+1/2, z-1/2'

loop_
_atom_site_label
_atom_site_type_symbol
_atom_site_fract_x
_atom_site_fract_y
_atom_site_fract_z
_atom_site_U_iso_or_equiv
_atom_site_adp_type
_atom_site_occupancy
_atom_site_site_symmetry_order
_atom_site_calc_flag
_atom_site_refinement_flags_posn
_atom_site_refinement_flags_adp
_atom_site_refinement_flags_occupancy
_atom_site_disorder_assembly
_atom_site_disorder_group
Ni1 Ni 0.500000 0.29796(4) 0.250000 0.02744(19) Uani 1 2 d S T P . .
S1 S 0.47228(2) 0.33263(6) 0.59567(6) 0.0615(3) Uani 1 1 d . . . . .
O1 O 0.34258(5) 0.06823(11) 0.48537(14) 0.0376(5) Uani 1 1 d . . . . .
H1 H 0.355330 0.077721 0.437844 0.056 Uiso 1 1 calc R U . . .
O2 O 0.64772(5) 0.37733(11) 0.58882(15) 0.0398(5) Uani 1 1 d . . . . .
H2 H 0.633947 0.383921 0.535849 0.060 Uiso 1 1 calc R U . . .
N1 N 0.49979(5) 0.29703(13) 0.40910(17) 0.0297(5) Uani 1 1 d . . . . .
N2 N 0.39751(5) 0.11551(13) 0.39791(17) 0.0329(5) Uani 1 1 d . . . . .
N3 N 0.60840(5) 0.45556(14) 0.44682(18) 0.0352(5) Uani 1 1 d . U . . .
N4 N 0.46259(5) 0.20214(13) 0.23896(16) 0.0291(5) Uani 1 1 d . . . . .
N5 N 0.53787(5) 0.39170(13) 0.25911(16) 0.0289(5) Uani 1 1 d . . . . .
C1 C 0.48863(7) 0.31127(16) 0.4879(2) 0.0333(6) Uani 1 1 d . . . . .
C2 C 0.35816(7) 0.09549(15) 0.5772(2) 0.0306(6) Uani 1 1 d . . . . .
C3 C 0.34155(7) 0.08732(16) 0.6682(2) 0.0308(6) Uani 1 1 d . . . . .
C4 C 0.35953(7) 0.11473(16) 0.7602(2) 0.0339(7) Uani 1 1 d . . . . .
H4 H 0.348536 0.109961 0.822401 0.041 Uiso 1 1 calc R U . . .
C5 C 0.39276(7) 0.14887(16) 0.7669(2) 0.0321(6) Uani 1 1 d . . . . .
C6 C 0.40783(7) 0.15694(16) 0.6747(2) 0.0328(6) Uani 1 1 d . . . . .
H6 H 0.429985 0.181304 0.675677 0.039 Uiso 1 1 calc R U . . .
C7 C 0.39147(7) 0.13040(16) 0.5804(2) 0.0303(6) Uani 1 1 d . . . . .
C8 C 0.40987(7) 0.13855(16) 0.4892(2) 0.0329(6) Uani 1 1 d . . . . .
H8 H 0.432225 0.162090 0.496762 0.039 Uiso 1 1 calc R U . . .
C9 C 0.41900(7) 0.12536(17) 0.3157(2) 0.0321(6) Uani 1 1 d . . . . .
C10 C 0.41943(7) 0.06405(17) 0.2403(2) 0.0347(7) Uani 1 1 d . . . . .
H10 H 0.404145 0.018121 0.239213 0.042 Uiso 1 1 calc R U . . .
C11 C 0.44289(7) 0.07209(17) 0.1669(2) 0.0375(7) Uani 1 1 d . . . . .
H11 H 0.444321 0.030611 0.115241 0.045 Uiso 1 1 calc R U . . .
C12 C 0.46413(7) 0.14044(16) 0.1689(2) 0.0336(6) Uani 1 1 d . . . . .
H12 H 0.480494 0.144305 0.119191 0.040 Uiso 1 1 calc R U . . .
C13 C 0.43989(6) 0.19437(16) 0.3097(2) 0.0297(6) Uani 1 1 d . . . . .
H13 H 0.437996 0.238183 0.358000 0.036 Uiso 1 1 calc R U . . .
C14 C 0.30522(7) 0.05032(17) 0.6668(2) 0.0348(7) Uani 1 1 d . . . . .
C15 C 0.29189(7) 0.0510(2) 0.7741(2) 0.0479(8) Uani 1 1 d . . . . .
H15A H 0.306364 0.015064 0.820888 0.072 Uiso 1 1 calc R U . . .
H15B H 0.268211 0.030400 0.768885 0.072 Uiso 1 1 calc R U . . .
H15C H 0.292528 0.107798 0.801259 0.072 Uiso 1 1 calc R U . . .
C16 C 0.30597(8) -0.04035(18) 0.6291(3) 0.0533(9) Uani 1 1 d . . . . .
H16A H 0.322173 -0.072350 0.675568 0.080 Uiso 1 1 calc R U . . .
H16B H 0.313232 -0.041830 0.558643 0.080 Uiso 1 1 calc R U . . .
H16C H 0.282985 -0.064565 0.629155 0.080 Uiso 1 1 calc R U . . .
C17 C 0.27986(7) 0.10138(19) 0.5947(2) 0.0450(8) Uani 1 1 d . . . . .
H17A H 0.256624 0.079179 0.597372 0.067 Uiso 1 1 calc R U . . .
H17B H 0.286373 0.098001 0.523478 0.067 Uiso 1 1 calc R U . . .
H17C H 0.280409 0.159511 0.617284 0.067 Uiso 1 1 calc R U . . .
C18 C 0.41246(7) 0.17520(17) 0.8692(2) 0.0349(7) Uani 1 1 d . . . . .
C19 C 0.44390(8) 0.1178(2) 0.8917(2) 0.0466(8) Uani 1 1 d . . . . .
H19A H 0.458585 0.139644 0.950826 0.070 Uiso 1 1 calc R U . . .
H19B H 0.456944 0.115486 0.830600 0.070 Uiso 1 1 calc R U . . .
H19C H 0.436128 0.061811 0.908027 0.070 Uiso 1 1 calc R U . . .
C20 C 0.39023(8) 0.17174(19) 0.9606(2) 0.0418(7) Uani 1 1 d . . . . .
H20A H 0.369976 0.207072 0.945888 0.063 Uiso 1 1 calc R U . . .
H20B H 0.403566 0.191585 1.023483 0.063 Uiso 1 1 calc R U . . .
H20C H 0.382922 0.114339 0.971031 0.063 Uiso 1 1 calc R U . . .
C21 C 0.42586(7) 0.26481(18) 0.8605(2) 0.0408(7) Uani 1 1 d . . . . .
H21A H 0.406484 0.302425 0.843345 0.061 Uiso 1 1 calc R U . . .
H21B H 0.441626 0.267450 0.805899 0.061 Uiso 1 1 calc R U . . .
H21C H 0.437995 0.281480 0.926777 0.061 Uiso 1 1 calc R U . . .
C22 C 0.65535(7) 0.45198(17) 0.6328(2) 0.0340(7) Uani 1 1 d . . . . .
C23 C 0.67742(7) 0.45621(17) 0.7252(2) 0.0334(6) Uani 1 1 d . . . . .
C24 C 0.68443(6) 0.53545(17) 0.7659(2) 0.0335(6) Uani 1 1 d . . . . .
H24 H 0.699397 0.539338 0.827645 0.040 Uiso 1 1 calc R U . . .
C25 C 0.67105(7) 0.60951(17) 0.7224(2) 0.0334(6) Uani 1 1 d . . . . .
C26 C 0.64848(7) 0.60229(17) 0.6329(2) 0.0361(7) Uani 1 1 d . . . . .
H26 H 0.638215 0.650934 0.602354 0.043 Uiso 1 1 calc R U . . .
C27 C 0.64067(6) 0.52518(17) 0.5874(2) 0.0323(6) Uani 1 1 d . U . . .
C28 C 0.61651(7) 0.52327(18) 0.4948(2) 0.0358(6) Uani 1 1 d . U . . .
H28 H 0.606487 0.573844 0.469243 0.043 Uiso 1 1 calc R U . . .
C29 C 0.58468(6) 0.45997(17) 0.3558(2) 0.0322(6) Uani 1 1 d . . . . .
C30 C 0.58366(7) 0.52349(17) 0.2834(2) 0.0360(7) Uani 1 1 d . . . . .
H30 H 0.599453 0.568374 0.291073 0.043 Uiso 1 1 calc R U . . .
C31 C 0.55906(7) 0.52009(17) 0.1993(2) 0.0356(7) Uani 1 1 d . . . . .
H31 H 0.557692 0.562940 0.148675 0.043 Uiso 1 1 calc R U . . .
C32 C 0.53671(7) 0.45411(16) 0.1901(2) 0.0321(6) Uani 1 1 d . . . . .
H32 H 0.519786 0.452595 0.132729 0.038 Uiso 1 1 calc R U . . .
C33 C 0.56199(6) 0.39508(17) 0.3395(2) 0.0318(6) Uani 1 1 d . . . . .
H33 H 0.563472 0.350370 0.387562 0.038 Uiso 1 1 calc R U . . .
C34 C 0.69257(7) 0.37735(17) 0.7789(2) 0.0352(7) Uani 1 1 d . . . . .
C35 C 0.71640(8) 0.39805(19) 0.8764(2) 0.0463(8) Uani 1 1 d . . . . .
H35A H 0.703549 0.429020 0.925368 0.069 Uiso 1 1 calc R U . . .
H35B H 0.735651 0.431880 0.857035 0.069 Uiso 1 1 calc R U . . .
H35C H 0.725191 0.346435 0.908987 0.069 Uiso 1 1 calc R U . . .
C36 C 0.66341(7) 0.32322(17) 0.8139(2) 0.0409(7) Uani 1 1 d . . . . .
H36A H 0.647530 0.308855 0.753736 0.061 Uiso 1 1 calc R U . . .
H36B H 0.651063 0.353990 0.864296 0.061 Uiso 1 1 calc R U . . .
H36C H 0.673045 0.272268 0.846165 0.061 Uiso 1 1 calc R U . . .
C37 C 0.71343(8) 0.32743(19) 0.7046(2) 0.0478(8) Uani 1 1 d . . . . .
H37A H 0.723718 0.278872 0.740909 0.072 Uiso 1 1 calc R U . . .
H37B H 0.731611 0.362645 0.680877 0.072 Uiso 1 1 calc R U . . .
H37C H 0.698209 0.309049 0.644683 0.072 Uiso 1 1 calc R U . . .
C38 C 0.67945(7) 0.69525(17) 0.7688(2) 0.0352(7) Uani 1 1 d . . . . .
C39 C 0.70561(8) 0.69194(18) 0.8631(2) 0.0451(8) Uani 1 1 d . . . . .
H39A H 0.696417 0.658639 0.917588 0.068 Uiso 1 1 calc R U . . .
H39B H 0.710355 0.748412 0.888785 0.068 Uiso 1 1 calc R U . . .
H39C H 0.726893 0.666654 0.843577 0.068 Uiso 1 1 calc R U . . .
C40 C 0.64603(7) 0.73365(18) 0.8023(2) 0.0452(8) Uani 1 1 d . . . . .
H40A H 0.629221 0.738823 0.741837 0.068 Uiso 1 1 calc R U . . .
H40B H 0.650932 0.788729 0.832331 0.068 Uiso 1 1 calc R U . . .
H40C H 0.636707 0.697777 0.854152 0.068 Uiso 1 1 calc R U . . .
C41 C 0.69364(7) 0.75112(18) 0.6856(2) 0.0458(8) Uani 1 1 d . . . . .
H41A H 0.714667 0.726429 0.663260 0.069 Uiso 1 1 calc R U . . .
H41B H 0.698782 0.806359 0.714787 0.069 Uiso 1 1 calc R U . . .
H41C H 0.676491 0.756024 0.625914 0.069 Uiso 1 1 calc R U . . .

loop_
_atom_site_aniso_label
_atom_site_aniso_U_11
_atom_site_aniso_U_22
_atom_site_aniso_U_33
_atom_site_aniso_U_23
_atom_site_aniso_U_13
_atom_site_aniso_U_12
Ni1 0.0337(3) 0.0256(4) 0.0237(4) 0.000 0.0063(3) 0.000
S1 0.0723(6) 0.0771(7) 0.0393(5) -0.0147(4) 0.0281(5) -0.0072(5)
O1 0.0429(11) 0.0410(12) 0.0297(12) -0.0034(9) 0.0069(9) -0.0093(9)
O2 0.0480(11) 0.0290(11) 0.0416(12) -0.0041(9) -0.0009(9) -0.0004(8)
N1 0.0354(12) 0.0251(12) 0.0293(14) 0.0000(9) 0.0061(10) -0.0007(9)
N2 0.0424(13) 0.0289(13) 0.0287(14) -0.0003(10) 0.0099(11) -0.0035(10)
N3 0.0374(12) 0.0348(13) 0.0339(14) -0.0022(10) 0.0064(10) -0.0038(10)
N4 0.0359(12) 0.0260(12) 0.0260(13) 0.0000(9) 0.0070(10) 0.0011(9)
N5 0.0334(11) 0.0293(13) 0.0243(13) -0.0007(9) 0.0048(10) 0.0029(9)
C1 0.0413(16) 0.0306(15) 0.0285(16) 0.0026(12) 0.0055(13) -0.0046(12)
C2 0.0424(15) 0.0207(14) 0.0289(16) -0.0006(11) 0.0037(12) 0.0019(11)
C3 0.0374(14) 0.0237(14) 0.0319(16) 0.0026(12) 0.0070(12) 0.0026(11)
C4 0.0441(15) 0.0264(15) 0.0329(17) 0.0039(12) 0.0130(13) 0.0057(12)
C5 0.0409(15) 0.0237(14) 0.0321(17) -0.0007(12) 0.0059(12) 0.0030(11)
C6 0.0380(15) 0.0269(15) 0.0338(17) -0.0013(12) 0.0051(12) -0.0006(11)
C7 0.0404(15) 0.0233(14) 0.0278(16) 0.0010(11) 0.0070(12) 0.0001(11)
C8 0.0393(15) 0.0299(15) 0.0304(17) 0.0003(12) 0.0077(12) -0.0034(12)
C9 0.0385(15) 0.0318(16) 0.0266(16) 0.0054(12) 0.0068(12) -0.0008(12)
C10 0.0481(16) 0.0273(15) 0.0293(16) 0.0002(12) 0.0057(13) -0.0059(12)
C11 0.0550(18) 0.0314(16) 0.0270(16) -0.0057(12) 0.0087(14) -0.0020(13)
C12 0.0455(16) 0.0304(15) 0.0258(16) -0.0003(12) 0.0089(12) -0.0026(12)
C13 0.0365(14) 0.0265(15) 0.0265(16) 0.0002(11) 0.0059(12) 0.0018(11)
C14 0.0390(15) 0.0301(16) 0.0363(18) 0.0019(12) 0.0088(13) -0.0008(12)
C15 0.0453(17) 0.054(2) 0.046(2) 0.0083(16) 0.0146(15) -0.0054(14)
C16 0.0548(19) 0.0349(18) 0.073(2) -0.0006(16) 0.0221(18) -0.0107(14)
C17 0.0363(16) 0.051(2) 0.048(2) 0.0055(15) 0.0043(14) -0.0005(13)
C18 0.0439(16) 0.0359(17) 0.0251(16) -0.0035(12) 0.0046(13) 0.0042(12)
C19 0.0511(18) 0.057(2) 0.0309(18) -0.0066(15) 0.0012(14) 0.0156(15)
C20 0.0518(18) 0.0444(18) 0.0301(17) -0.0034(14) 0.0089(14) 0.0037(14)
C21 0.0465(17) 0.0399(18) 0.0362(18) -0.0079(14) 0.0047(14) -0.0028(13)
C22 0.0358(15) 0.0346(16) 0.0324(17) -0.0078(12) 0.0075(12) -0.0088(12)
C23 0.0334(14) 0.0346(16) 0.0324(17) -0.0013(12) 0.0031(12) -0.0004(11)
C24 0.0305(14) 0.0352(16) 0.0349(17) -0.0035(13) 0.0039(12) -0.0016(11)
C25 0.0357(15) 0.0351(17) 0.0304(17) -0.0007(12) 0.0072(12) -0.0011(11)
C26 0.0376(15) 0.0344(17) 0.0376(18) 0.0000(13) 0.0095(13) 0.0014(12)
C27 0.0316(14) 0.0372(16) 0.0283(15) 0.0030(12) 0.0030(11) -0.0030(11)
C28 0.0391(15) 0.0341(16) 0.0353(17) 0.0000(12) 0.0095(12) -0.0031(12)
C29 0.0323(14) 0.0366(16) 0.0284(16) -0.0027(12) 0.0069(12) 0.0005(11)
C30 0.0380(15) 0.0393(17) 0.0313(17) -0.0029(13) 0.0067(13) -0.0091(12)
C31 0.0479(17) 0.0316(16) 0.0282(17) 0.0019(12) 0.0077(13) -0.0025(12)
C32 0.0377(15) 0.0312(16) 0.0277(16) 0.0033(12) 0.0057(12) 0.0001(11)
C33 0.0343(14) 0.0338(16) 0.0281(16) 0.0024(12) 0.0073(12) -0.0007(11)
C34 0.0376(15) 0.0305(16) 0.0372(18) -0.0003(13) 0.0010(13) -0.0026(12)
C35 0.0488(18) 0.0376(18) 0.051(2) 0.0062(15) -0.0063(15) -0.0043(13)
C36 0.0431(16) 0.0320(16) 0.048(2) 0.0031(14) 0.0048(14) -0.0012(12)
C37 0.0433(17) 0.0425(19) 0.058(2) 0.0035(16) 0.0075(15) 0.0098(14)
C38 0.0397(15) 0.0293(16) 0.0375(18) 0.0006(12) 0.0077(13) -0.0019(12)
C39 0.0528(18) 0.0336(17) 0.048(2) -0.0073(14) -0.0013(15) -0.0035(13)
C40 0.0484(18) 0.0328(17) 0.056(2) -0.0099(14) 0.0155(15) 0.0004(13)
C41 0.0507(18) 0.0347(17) 0.054(2) -0.0007(15) 0.0149(15) -0.0069(14)

loop_
_atom_type_symbol
_atom_type_description
_atom_type_scat_dispersion_real
_atom_type_scat_dispersion_imag
_atom_type_scat_source
C C 0.0181 0.0091 'International Tables Vol C Tables 4.2.6.8 and 6.1.1.4'
H H 0.0000 0.0000 'International Tables Vol C Tables 4.2.6.8 and 6.1.1.4'
N N 0.0311 0.0180 'International Tables Vol C Tables 4.2.6.8 and 6.1.1.4'
Ni Ni -3.0029 0.5091 'International Tables Vol C Tables 4.2.6.8 and 6.1.1.4'
O O 0.0492 0.0322 'International Tables Vol C Tables 4.2.6.8 and 6.1.1.4'
S S 0.3331 0.5567 'International Tables Vol C Tables 4.2.6.8 and 6.1.1.4'

loop_
_geom_angle_atom_site_label_1
_geom_angle_atom_site_label_2
_geom_angle_atom_site_label_3
_geom_angle
_geom_angle_site_symmetry_1
_geom_angle_site_symmetry_3
_geom_angle_publ_flag
N1 Ni1 N1 179.17(12) 2_655 . ?
N1 Ni1 N4 89.54(8) . 2_655 ?
N1 Ni1 N4 89.54(8) 2_655 . ?
N1 Ni1 N4 89.85(8) 2_655 2_655 ?
N1 Ni1 N4 89.85(8) . . ?
N1 Ni1 N5 89.73(8) 2_655 . ?
N1 Ni1 N5 90.86(8) 2_655 2_655 ?
N1 Ni1 N5 89.73(8) . 2_655 ?
N1 Ni1 N5 90.86(8) . . ?
N4 Ni1 N4 86.75(11) 2_655 . ?
N5 Ni1 N4 178.79(8) . . ?
N5 Ni1 N4 92.28(8) . 2_655 ?
N5 Ni1 N4 178.78(8) 2_655 2_655 ?
N5 Ni1 N4 92.28(8) 2_655 . ?
N5 Ni1 N5 88.70(11) . 2_655 ?
C2 O1 H1 109.5 . . ?
C22 O2 H2 109.5 . . ?
C1 N1 Ni1 155.1(2) . . ?
C8 N2 C9 117.1(2) . . ?
C28 N3 C29 118.0(2) . . ?
C12 N4 Ni1 120.53(16) . . ?
C13 N4 Ni1 121.20(17) . . ?
C13 N4 C12 117.6(2) . . ?
C32 N5 Ni1 121.08(18) . . ?
C33 N5 Ni1 120.90(17) . . ?
C33 N5 C32 117.7(2) . . ?
N1 C1 S1 178.4(3) . . ?
O1 C2 C3 120.0(2) . . ?
O1 C2 C7 119.5(2) . . ?
C3 C2 C7 120.4(3) . . ?
C2 C3 C14 121.5(2) . . ?
C4 C3 C2 116.8(2) . . ?
C4 C3 C14 121.7(2) . . ?
C3 C4 H4 117.7 . . ?
C3 C4 C5 124.6(2) . . ?
C5 C4 H4 117.7 . . ?
C4 C5 C18 123.5(2) . . ?
C6 C5 C4 116.5(3) . . ?
C6 C5 C18 120.0(2) . . ?
C5 C6 H6 119.0 . . ?
C5 C6 C7 121.9(3) . . ?
C7 C6 H6 119.0 . . ?
C2 C7 C8 122.5(3) . . ?
C6 C7 C2 119.8(2) . . ?
C6 C7 C8 117.7(2) . . ?
N2 C8 C7 123.4(2) . . ?
N2 C8 H8 118.3 . . ?
C7 C8 H8 118.3 . . ?
C10 C9 N2 119.4(2) . . ?
C13 C9 N2 121.5(2) . . ?
C13 C9 C10 119.1(2) . . ?
C9 C10 H10 121.1 . . ?
C11 C10 C9 117.8(2) . . ?
C11 C10 H10 121.1 . . ?
C10 C11 H11 120.1 . . ?
C12 C11 C10 119.8(3) . . ?
C12 C11 H11 120.1 . . ?
N4 C12 C11 122.5(2) . . ?
N4 C12 H12 118.7 . . ?
C11 C12 H12 118.7 . . ?
N4 C13 C9 123.0(2) . . ?
N4 C13 H13 118.5 . . ?
C9 C13 H13 118.5 . . ?
C3 C14 C16 109.1(2) . . ?
C15 C14 C3 112.1(2) . . ?
C15 C14 C16 108.2(2) . . ?
C15 C14 C17 107.1(2) . . ?
C17 C14 C3 110.2(2) . . ?
C17 C14 C16 110.1(2) . . ?
C14 C15 H15A 109.5 . . ?
C14 C15 H15B 109.5 . . ?
C14 C15 H15C 109.5 . . ?
H15A C15 H15B 109.5 . . ?
H15A C15 H15C 109.5 . . ?
H15B C15 H15C 109.5 . . ?
C14 C16 H16A 109.5 . . ?
C14 C16 H16B 109.5 . . ?
C14 C16 H16C 109.5 . . ?
H16A C16 H16B 109.5 . . ?
H16A C16 H16C 109.5 . . ?
H16B C16 H16C 109.5 . . ?
C14 C17 H17A 109.5 . . ?
C14 C17 H17B 109.5 . . ?
C14 C17 H17C 109.5 . . ?
H17A C17 H17B 109.5 . . ?
H17A C17 H17C 109.5 . . ?
H17B C17 H17C 109.5 . . ?
C5 C18 C19 109.1(2) . . ?
C5 C18 C21 110.1(2) . . ?
C20 C18 C5 112.5(2) . . ?
C20 C18 C19 109.3(2) . . ?
C20 C18 C21 108.1(2) . . ?
C21 C18 C19 107.6(2) . . ?
C18 C19 H19A 109.5 . . ?
C18 C19 H19B 109.5 . . ?
C18 C19 H19C 109.5 . . ?
H19A C19 H19B 109.5 . . ?
H19A C19 H19C 109.5 . . ?
H19B C19 H19C 109.5 . . ?
C18 C20 H20A 109.5 . . ?
C18 C20 H20B 109.5 . . ?
C18 C20 H20C 109.5 . . ?
H20A C20 H20B 109.5 . . ?
H20A C20 H20C 109.5 . . ?
H20B C20 H20C 109.5 . . ?
C18 C21 H21A 109.5 . . ?
C18 C21 H21B 109.5 . . ?
C18 C21 H21C 109.5 . . ?
H21A C21 H21B 109.5 . . ?
H21A C21 H21C 109.5 . . ?
H21B C21 H21C 109.5 . . ?
O2 C22 C23 119.7(3) . . ?
O2 C22 C27 119.9(3) . . ?
C23 C22 C27 120.4(3) . . ?
C22 C23 C34 121.6(2) . . ?
C24 C23 C22 116.6(3) . . ?
C24 C23 C34 121.9(3) . . ?
C23 C24 H24 117.5 . . ?
C23 C24 C25 124.9(3) . . ?
C25 C24 H24 117.5 . . ?
C24 C25 C38 123.5(3) . . ?
C26 C25 C24 116.6(3) . . ?
C26 C25 C38 119.9(3) . . ?
C25 C26 H26 119.3 . . ?
C27 C26 C25 121.5(3) . . ?
C27 C26 H26 119.3 . . ?
C22 C27 C28 122.2(3) . . ?
C26 C27 C22 120.0(3) . . ?
C26 C27 C28 117.8(3) . . ?
N3 C28 C27 122.0(3) . . ?
N3 C28 H28 119.0 . . ?
C27 C28 H28 119.0 . . ?
C30 C29 N3 124.7(2) . . ?
C33 C29 N3 116.7(2) . . ?
C33 C29 C30 118.6(3) . . ?
C29 C30 H30 120.7 . . ?
C29 C30 C31 118.5(3) . . ?
C31 C30 H30 120.7 . . ?
C30 C31 H31 120.3 . . ?
C32 C31 C30 119.3(3) . . ?
C32 C31 H31 120.3 . . ?
N5 C32 C31 122.5(3) . . ?
N5 C32 H32 118.7 . . ?
C31 C32 H32 118.7 . . ?
N5 C33 C29 123.3(3) . . ?
N5 C33 H33 118.3 . . ?
C29 C33 H33 118.3 . . ?
C23 C34 C37 110.6(2) . . ?
C35 C34 C23 111.9(2) . . ?
C35 C34 C37 108.1(2) . . ?
C36 C34 C23 109.6(2) . . ?
C36 C34 C35 107.0(2) . . ?
C36 C34 C37 109.7(2) . . ?
C34 C35 H35A 109.5 . . ?
C34 C35 H35B 109.5 . . ?
C34 C35 H35C 109.5 . . ?
H35A C35 H35B 109.5 . . ?
H35A C35 H35C 109.5 . . ?
H35B C35 H35C 109.5 . . ?
C34 C36 H36A 109.5 . . ?
C34 C36 H36B 109.5 . . ?
C34 C36 H36C 109.5 . . ?
H36A C36 H36B 109.5 . . ?
H36A C36 H36C 109.5 . . ?
H36B C36 H36C 109.5 . . ?
C34 C37 H37A 109.5 . . ?
C34 C37 H37B 109.5 . . ?
C34 C37 H37C 109.5 . . ?
H37A C37 H37B 109.5 . . ?
H37A C37 H37C 109.5 . . ?
H37B C37 H37C 109.5 . . ?
C25 C38 C40 108.3(2) . . ?
C25 C38 C41 109.2(2) . . ?
C39 C38 C25 112.9(2) . . ?
C39 C38 C40 108.3(2) . . ?
C39 C38 C41 108.8(2) . . ?
C40 C38 C41 109.3(2) . . ?
C38 C39 H39A 109.5 . . ?
C38 C39 H39B 109.5 . . ?
C38 C39 H39C 109.5 . . ?
H39A C39 H39B 109.5 . . ?
H39A C39 H39C 109.5 . . ?
H39B C39 H39C 109.5 . . ?
C38 C40 H40A 109.5 . . ?
C38 C40 H40B 109.5 . . ?
C38 C40 H40C 109.5 . . ?
H40A C40 H40B 109.5 . . ?
H40A C40 H40C 109.5 . . ?
H40B C40 H40C 109.5 . . ?
C38 C41 H41A 109.5 . . ?
C38 C41 H41B 109.5 . . ?
C38 C41 H41C 109.5 . . ?
H41A C41 H41B 109.5 . . ?
H41A C41 H41C 109.5 . . ?
H41B C41 H41C 109.5 . . ?

loop_
_geom_bond_atom_site_label_1
_geom_bond_atom_site_label_2
_geom_bond_distance
_geom_bond_site_symmetry_2
_geom_bond_publ_flag
Ni1 N1 2.061(2) 2_655 ?
Ni1 N1 2.061(2) . ?
Ni1 N4 2.122(2) 2_655 ?
Ni1 N4 2.122(2) . ?
Ni1 N5 2.110(2) . ?
Ni1 N5 2.110(2) 2_655 ?
S1 C1 1.623(3) . ?
O1 H1 0.8400 . ?
O1 C2 1.359(3) . ?
O2 H2 0.8400 . ?
O2 C22 1.352(3) . ?
N1 C1 1.168(3) . ?
N2 C8 1.291(3) . ?
N2 C9 1.423(3) . ?
N3 C28 1.280(3) . ?
N3 C29 1.435(3) . ?
N4 C12 1.350(3) . ?
N4 C13 1.338(3) . ?
N5 C32 1.342(3) . ?
N5 C33 1.342(3) . ?
C2 C3 1.402(3) . ?
C2 C7 1.416(4) . ?
C3 C4 1.398(4) . ?
C3 C14 1.539(4) . ?
C4 H4 0.9500 . ?
C4 C5 1.407(4) . ?
C5 C6 1.384(3) . ?
C5 C18 1.532(4) . ?
C6 H6 0.9500 . ?
C6 C7 1.393(4) . ?
C7 C8 1.443(3) . ?
C8 H8 0.9500 . ?
C9 C10 1.389(4) . ?
C9 C13 1.385(3) . ?
C10 H10 0.9500 . ?
C10 C11 1.386(4) . ?
C11 H11 0.9500 . ?
C11 C12 1.377(4) . ?
C12 H12 0.9500 . ?
C13 H13 0.9500 . ?
C14 C15 1.527(4) . ?
C14 C16 1.540(4) . ?
C14 C17 1.538(4) . ?
C15 H15A 0.9800 . ?
C15 H15B 0.9800 . ?
C15 H15C 0.9800 . ?
C16 H16A 0.9800 . ?
C16 H16B 0.9800 . ?
C16 H16C 0.9800 . ?
C17 H17A 0.9800 . ?
C17 H17B 0.9800 . ?
C17 H17C 0.9800 . ?
C18 C19 1.545(4) . ?
C18 C20 1.531(4) . ?
C18 C21 1.542(4) . ?
C19 H19A 0.9800 . ?
C19 H19B 0.9800 . ?
C19 H19C 0.9800 . ?
C20 H20A 0.9800 . ?
C20 H20B 0.9800 . ?
C20 H20C 0.9800 . ?
C21 H21A 0.9800 . ?
C21 H21B 0.9800 . ?
C21 H21C 0.9800 . ?
C22 C23 1.413(4) . ?
C22 C27 1.415(4) . ?
C23 C24 1.398(4) . ?
C23 C34 1.540(4) . ?
C24 H24 0.9500 . ?
C24 C25 1.400(4) . ?
C25 C26 1.397(4) . ?
C25 C38 1.529(4) . ?
C26 H26 0.9500 . ?
C26 C27 1.396(4) . ?
C27 C28 1.459(4) . ?
C28 H28 0.9500 . ?
C29 C30 1.385(4) . ?
C29 C33 1.375(4) . ?
C30 H30 0.9500 . ?
C30 C31 1.387(3) . ?
C31 H31 0.9500 . ?
C31 C32 1.374(4) . ?
C32 H32 0.9500 . ?
C33 H33 0.9500 . ?
C34 C35 1.537(4) . ?
C34 C36 1.536(4) . ?
C34 C37 1.542(4) . ?
C35 H35A 0.9800 . ?
C35 H35B 0.9800 . ?
C35 H35C 0.9800 . ?
C36 H36A 0.9800 . ?
C36 H36B 0.9800 . ?
C36 H36C 0.9800 . ?
C37 H37A 0.9800 . ?
C37 H37B 0.9800 . ?
C37 H37C 0.9800 . ?
C38 C39 1.522(4) . ?
C38 C40 1.543(4) . ?
C38 C41 1.544(4) . ?
C39 H39A 0.9800 . ?
C39 H39B 0.9800 . ?
C39 H39C 0.9800 . ?
C40 H40A 0.9800 . ?
C40 H40B 0.9800 . ?
C40 H40C 0.9800 . ?
C41 H41A 0.9800 . ?
C41 H41B 0.9800 . ?
C41 H41C 0.9800 . ?

loop_
_geom_hbond_atom_site_label_D
_geom_hbond_atom_site_label_H
_geom_hbond_atom_site_label_A
_geom_hbond_distance_DH
_geom_hbond_distance_HA
_geom_hbond_distance_DA
_geom_hbond_angle_DHA
_geom_hbond_site_symmetry_A
_geom_hbond_publ_flag
O1 H1 N2 0.84 1.87 2.629(3) 148.9 . yes
O2 H2 N3 0.84 1.86 2.612(3) 148.8 . yes
C12 H12 N1 0.95 2.61 3.102(3) 112.5 2_655 yes
C32 H32 N1 0.95 2.66 3.123(3) 110.5 2_655 yes

loop_
_geom_torsion_atom_site_label_1
_geom_torsion_atom_site_label_2
_geom_torsion_atom_site_label_3
_geom_torsion_atom_site_label_4
_geom_torsion
_geom_torsion_site_symmetry_1
_geom_torsion_site_symmetry_2
_geom_torsion_site_symmetry_3
_geom_torsion_site_symmetry_4
_geom_torsion_publ_flag
Ni1 N4 C12 C11 172.3(2) . . . . ?
Ni1 N4 C13 C9 -168.7(2) . . . . ?
Ni1 N5 C32 C31 173.84(19) . . . . ?
Ni1 N5 C33 C29 -172.02(19) . . . . ?
O1 C2 C3 C4 178.3(2) . . . . ?
O1 C2 C3 C14 -1.9(4) . . . . ?
O1 C2 C7 C6 -178.7(2) . . . . ?
O1 C2 C7 C8 0.1(4) . . . . ?
O2 C22 C23 C24 179.4(2) . . . . ?
O2 C22 C23 C34 -1.3(4) . . . . ?
O2 C22 C27 C26 179.9(2) . . . . ?
O2 C22 C27 C28 1.6(4) . . . . ?
N2 C9 C10 C11 -174.3(2) . . . . ?
N2 C9 C13 N4 173.9(2) . . . . ?
N3 C29 C30 C31 -179.4(2) . . . . ?
N3 C29 C33 N5 178.4(2) . . . . ?
C2 C3 C4 C5 -0.5(4) . . . . ?
C2 C3 C14 C15 -177.7(2) . . . . ?
C2 C3 C14 C16 62.5(3) . . . . ?
C2 C3 C14 C17 -58.5(3) . . . . ?
C2 C7 C8 N2 0.5(4) . . . . ?
C3 C2 C7 C6 -0.1(4) . . . . ?
C3 C2 C7 C8 178.7(2) . . . . ?
C3 C4 C5 C6 1.5(4) . . . . ?
C3 C4 C5 C18 -177.4(2) . . . . ?
C4 C3 C14 C15 2.1(4) . . . . ?
C4 C3 C14 C16 -117.8(3) . . . . ?
C4 C3 C14 C17 121.3(3) . . . . ?
C4 C5 C6 C7 -1.9(4) . . . . ?
C4 C5 C18 C19 113.4(3) . . . . ?
C4 C5 C18 C20 -8.1(4) . . . . ?
C4 C5 C18 C21 -128.7(3) . . . . ?
C5 C6 C7 C2 1.3(4) . . . . ?
C5 C6 C7 C8 -177.6(2) . . . . ?
C6 C5 C18 C19 -65.6(3) . . . . ?
C6 C5 C18 C20 173.0(2) . . . . ?
C6 C5 C18 C21 52.4(3) . . . . ?
C6 C7 C8 N2 179.4(2) . . . . ?
C7 C2 C3 C4 -0.3(4) . . . . ?
C7 C2 C3 C14 179.5(2) . . . . ?
C8 N2 C9 C10 140.3(3) . . . . ?
C8 N2 C9 C13 -38.9(4) . . . . ?
C9 N2 C8 C7 -178.4(2) . . . . ?
C9 C10 C11 C12 -1.6(4) . . . . ?
C10 C9 C13 N4 -5.3(4) . . . . ?
C10 C11 C12 N4 -1.7(4) . . . . ?
C12 N4 C13 C9 2.1(4) . . . . ?
C13 N4 C12 C11 1.5(4) . . . . ?
C13 C9 C10 C11 4.9(4) . . . . ?
C14 C3 C4 C5 179.8(2) . . . . ?
C18 C5 C6 C7 177.1(2) . . . . ?
C22 C23 C24 C25 0.5(4) . . . . ?
C22 C23 C34 C35 178.7(2) . . . . ?
C22 C23 C34 C36 -62.9(3) . . . . ?
C22 C23 C34 C37 58.2(3) . . . . ?
C22 C27 C28 N3 -3.1(4) . . . . ?
C23 C22 C27 C26 1.2(4) . . . . ?
C23 C22 C27 C28 -177.1(2) . . . . ?
C23 C24 C25 C26 1.4(4) . . . . ?
C23 C24 C25 C38 -179.7(2) . . . . ?
C24 C23 C34 C35 -2.1(3) . . . . ?
C24 C23 C34 C36 116.4(3) . . . . ?
C24 C23 C34 C37 -122.6(3) . . . . ?
C24 C25 C26 C27 -2.2(4) . . . . ?
C24 C25 C38 C39 3.7(4) . . . . ?
C24 C25 C38 C40 -116.2(3) . . . . ?
C24 C25 C38 C41 124.8(3) . . . . ?
C25 C26 C27 C22 0.9(4) . . . . ?
C25 C26 C27 C28 179.3(2) . . . . ?
C26 C25 C38 C39 -177.5(2) . . . . ?
C26 C25 C38 C40 62.6(3) . . . . ?
C26 C25 C38 C41 -56.3(3) . . . . ?
C26 C27 C28 N3 178.6(2) . . . . ?
C27 C22 C23 C24 -1.8(4) . . . . ?
C27 C22 C23 C34 177.4(2) . . . . ?
C28 N3 C29 C30 37.3(4) . . . . ?
C28 N3 C29 C33 -144.1(2) . . . . ?
C29 N3 C28 C27 -179.4(2) . . . . ?
C29 C30 C31 C32 -0.3(4) . . . . ?
C30 C29 C33 N5 -2.9(4) . . . . ?
C30 C31 C32 N5 -0.7(4) . . . . ?
C32 N5 C33 C29 1.9(4) . . . . ?
C33 N5 C32 C31 -0.1(4) . . . . ?
C33 C29 C30 C31 2.0(4) . . . . ?
C34 C23 C24 C25 -178.7(2) . . . . ?
C38 C25 C26 C27 178.9(2) . . . . ?
